data_7720635
loop_
_publ_author_name
'V V, Titkov'
'E V, Latipov'
'O V, Baryshnikova'
'F D, Fedyunin'
'D V, Deyneko'
'B I, Lazoryak'

_publ_section_title
;
 Influence of anionic substitutions on the nonlinear optical and
 luminescent properties of
 Ca<sub>9.75</sub>Eu<sub>0.5</sub>(VO<sub>4</sub>)<sub>7</sub>.
;
_journal_issue 14
_journal_name_full 'Dalton transactions (Cambridge, England : 2003)'
_journal_page_first 5689
_journal_page_last 5699
_journal_paper_doi 10.1039/d5dt02750k
_journal_volume 55
_journal_year 2026
_chemical_formula_analytical Ca9.825Eu0.45V6.9As0.1O28
_chemical_formula_iupac Ca9.825Eu0.45V6.9As0.1O28
_chemical_formula_moiety 'As0.1 Ca9.825 Eu0.45 O28 V6.9'
_chemical_formula_structural Ca9.825Eu0.45V6.9As0.1O28
_chemical_formula_sum 'As0.1 Ca9.825 Eu0.45 O28 V6.9'
_chemical_formula_weight 1269.1
_chemical_name_common Ca9.825Eu0.45V6.9As0.1O28
_space_group_IT_number 161
_space_group_name_Hall 'R 3 -2"c'
_space_group_name_H-M_alt 'R 3 c :H'
_symmetry_cell_setting trigonal
_symmetry_Int_Tables_number 161
_symmetry_space_group_name_Hall 'R 3 -2"c'
_symmetry_space_group_name_H-M 'R 3 c :H'
_audit_update_record
;
2026-02-16 deposited with the CCDC.	2026-03-09 downloaded from the CCDC.
;
_cell_angle_alpha 90
_cell_angle_beta 90
_cell_angle_gamma 120
_cell_formula_units_Z 6
_cell_length_a 10.84475(12)
_cell_length_b 10.84475(12)
_cell_length_c 38.0662(4)
_cell_measurement_temperature 293
_cell_volume 3877.12(7)
_diffrn_ambient_temperature 293
_diffrn_measurement_device_type 'RIGAKU Ultima III'
_diffrn_radiation_probe x-ray
_diffrn_radiation_type 'Cu K\a'
_diffrn_radiation_wavelength 1.54187
_diffrn_source 'X-ray tube'
_diffrn_source_type 'X-Ray Generator'
_exptl_absorpt_coefficient_mu 46.057
_exptl_crystal_density_diffrn 3.2613
_exptl_crystal_F_000 3665
_pd_instr_location ' ?'
_pd_meas_2theta_range_inc 0.02
_pd_meas_2theta_range_max 99.995
_pd_meas_2theta_range_min 7.000
_pd_meas_number_of_points 4546
_pd_proc_2theta_range_inc 0.02
_pd_proc_2theta_range_max 99.995
_pd_proc_2theta_range_min 7
_pd_proc_ls_background_function '36 Legendre polynoms'
_pd_proc_ls_pref_orient_corr none
_pd_proc_ls_profile_function Pseudo-Voigt
_pd_proc_ls_prof_R_factor 0.0239
_pd_proc_ls_prof_wR_expected 0.0194
_pd_proc_ls_prof_wR_factor 0.0325
_refine_diff_density_max 1.30
_refine_diff_density_min -1.45
_refine_ls_goodness_of_fit_all 1.68
_refine_ls_number_constraints 1
_refine_ls_number_parameters 90
_refine_ls_number_restraints 4
_refine_ls_R_factor_all 0.0830
_refine_ls_R_factor_gt 0.0718
_refine_ls_shift/su_max 0.0384
_refine_ls_shift/su_mean 0.0057
_refine_ls_weighting_scheme sigma
_refine_ls_wR_factor_all 0.0664
_refine_ls_wR_factor_gt 0.0652
_cod_data_source_file d5dt02750k2.cif
_cod_data_source_block I_CCDC5
_cod_depositor_comments
;
The following automatic conversions were performed:

data item '_diffrn_radiation_probe' value 'X-ray' was changed to
'x-ray' in accordance with the
/home/data/users/saulius/crontab/automatic-downloads/rss-feeds/RSC/lib/dictionaries/cif_core.dic
dictionary named 'cif_core.dic' version 2.4.2 last updated on
2011-04-26.

Automatic conversion script
Id: cif_fix_values 8170 2020-07-09 18:12:32Z antanas 

 Adding full bibliography for 7720630--7720635.cif.
;
_cod_original_sg_symbol_Hall 'R 3;-2"c'
_cod_original_sg_symbol_H-M 'R 3 c'
_cod_database_code 7720635

loop_
_space_group_symop_id
_space_group_symop_operation_xyz
1 x,y,z
2 -y,x-y,z
3 -x+y,-x,z
4 -y,-x,z+1/2
5 -x+y,y,z+1/2
6 x,x-y,z+1/2
7 x+2/3,y+1/3,z+1/3
8 -y+2/3,x-y+1/3,z+1/3
9 -x+y+2/3,-x+1/3,z+1/3
10 -y+2/3,-x+1/3,z+5/6
11 -x+y+2/3,y+1/3,z+5/6
12 x+2/3,x-y+1/3,z+5/6
13 x+1/3,y+2/3,z+2/3
14 -y+1/3,x-y+2/3,z+2/3
15 -x+y+1/3,-x+2/3,z+2/3
16 -y+1/3,-x+2/3,z+1/6
17 -x+y+1/3,y+2/3,z+1/6
18 x+1/3,x-y+2/3,z+1/6

loop_
_atom_site_label
_atom_site_type_symbol
_atom_site_fract_x
_atom_site_fract_y
_atom_site_fract_z
_atom_site_adp_type
_atom_site_U_iso_or_equiv
_atom_site_site_symmetry_multiplicity
_atom_site_occupancy
_atom_site_calc_flag
_atom_site_refinement_flags
_atom_site_disorder_assembly
_atom_site_disorder_group
Ca1 Ca 0.1192(9) 0.2819(8) 0.10032(15) Uiso 0.0027 18 0.8851 d . . .
Eu1 Eu 0.1192(9) 0.2819(8) 0.10032(15) Uiso 0.0027 18 0.1148 d . . .
Ca2 Ca 0.5313(11) 0.4669(11) 0.07157(17) Uiso 0.0111 18 0.9647 d . . .
Eu2 Eu 0.5313(11) 0.4669(11) 0.07157(17) Uiso 0.0111 18 0.0353 d . . .
Ca3 Ca 0.2135(9) 0.4024(6) 0.0099(2) Uiso 0.014 18 1 d . . .
Ca4 Ca 0 0 -0.0123(10) Uiso 0.0048 6 0.275 d . . .
Ca5 Ca 0.666667 0.333333 0.0037(4) Uiso 0.0072 6 1 d . . .
V1 V 0 0 -0.0974(3) Uiso 0.011 6 0.9 d . . .
As1 As 0 0 -0.0974(3) Uiso 0.011 6 0.1 d . . .
V2 V 0.3520(10) 0.1973(9) 0.1360(2) Uiso 0.014 18 1 d . . .
V3 V 0.3146(7) 0.1721(10) 0.0335(2) Uiso 0.0051 18 1 d . . .
O11 O 0 0 -0.1418(4) Uiso 0.0022 6 1 d . . .
O21 O 0.442(2) 0.123(2) 0.1162(7) Uiso 0.006 18 1 d . . .
O22 O 0.366(2) 0.195(3) 0.1813(5) Uiso 0.0042 18 1 d . . .
O23 O 0.375(3) 0.358(3) 0.1191(7) Uiso 0.001 18 1 d . . .
O24 O 0.1756(19) 0.079(3) 0.1258(7) Uiso 0.0001 18 1 d . . .
O31 O 0.235(3) -0.001(3) 0.0410(7) Uiso 0.022 18 1 d . . .
O32 O 0.4826(12) 0.260(3) 0.0411(5) Uiso 0.0022 18 1 d . . .
O34 O 0.245(3) 0.261(3) 0.0521(6) Uiso 0.006 18 1 d . . .
O33 O 0.265(2) 0.179(2) -0.0093(7) Uiso 0.003 18 1 d . . .
O12 O -0.1436(19) 0.012(3) -0.0810(6) Uiso 0.008 18 1 d . . .

loop_
_atom_site_aniso_label
_atom_site_aniso_type_symbol
_atom_site_aniso_U_11
_atom_site_aniso_U_22
_atom_site_aniso_U_33
_atom_site_aniso_U_12
_atom_site_aniso_U_13
_atom_site_aniso_U_23
? ? ? ? ? ? ? ?

loop_
_atom_type_symbol
_atom_type_scat_dispersion_real
_atom_type_scat_dispersion_imag
_atom_type_scat_source
As -0.9300 1.0051 'International Tables Vol C tables 4.2.6.8 and 6.1.1.1'
Ca 0.3641 1.2855 'International Tables Vol C tables 4.2.6.8 and 6.1.1.1'
Eu -8.9294 11.1857 'International Tables Vol C tables 4.2.6.8 and 6.1.1.1'
O 0.0492 0.0322 'International Tables Vol C tables 4.2.6.8 and 6.1.1.1'
V 0.0687 2.1097 'International Tables Vol C tables 4.2.6.8 and 6.1.1.1'

loop_
_exptl_crystal_face_index_h
_exptl_crystal_face_index_k
_exptl_crystal_face_index_l
_exptl_crystal_face_perp_dist
? ? ? ?

loop_
_geom_angle_atom_site_label_1
_geom_angle_atom_site_label_2
_geom_angle_atom_site_label_3
_geom_angle_site_symmetry_1
_geom_angle_site_symmetry_2
_geom_angle_site_symmetry_3
_geom_angle
_geom_angle_publ_flag
Eu1 Ca1 V2 . . 2_555 0 ?
Eu1 Ca1 O21 . . 2_555 0 ?
Eu1 Ca1 O23 . . . 0 ?
Eu1 Ca1 O24 . . . 0 ?
Eu1 Ca1 O24 . . 2_555 0 ?
Eu1 Ca1 O31 . . 2_555 0 ?
Eu1 Ca1 O34 . . . 0 ?
Eu1 Ca1 O33 . . 16_555 0 ?
Eu1 Ca1 O12 . . 18_555 0 ?
V2 Ca1 O21 2_555 . 2_555 31.6(7) ?
V2 Ca1 O23 2_555 . . 138.9(7) ?
V2 Ca1 O24 2_555 . . 97.0(5) ?
V2 Ca1 O24 2_555 . 2_555 30.0(11) ?
V2 Ca1 O31 2_555 . 2_555 88.1(7) ?
V2 Ca1 O34 2_555 . . 144.3(7) ?
V2 Ca1 O33 2_555 . 16_555 73.2(6) ?
V2 Ca1 O12 2_555 . 18_555 105.7(8) ?
O21 Ca1 O23 2_555 . . 143.3(9) ?
O21 Ca1 O24 2_555 . . 128.2(8) ?
O21 Ca1 O24 2_555 . 2_555 61.4(12) ?
O21 Ca1 O31 2_555 . 2_555 79.0(11) ?
O21 Ca1 O34 2_555 . . 141.0(10) ?
O21 Ca1 O33 2_555 . 16_555 69.9(8) ?
O21 Ca1 O12 2_555 . 18_555 74.5(9) ?
O23 Ca1 O24 . . . 61.3(7) ?
O23 Ca1 O24 . . 2_555 123.3(11) ?
O23 Ca1 O31 . . 2_555 132.4(10) ?
O23 Ca1 O34 . . . 70.4(10) ?
O23 Ca1 O33 . . 16_555 74.1(9) ?
O23 Ca1 O12 . . 18_555 90.0(9) ?
O24 Ca1 O24 . . 2_555 68.6(11) ?
O24 Ca1 O31 . . 2_555 116.9(12) ?
O24 Ca1 O34 . . . 80.0(10) ?
O24 Ca1 O33 . . 16_555 94.2(9) ?
O24 Ca1 O12 . . 18_555 151.2(7) ?
O24 Ca1 O31 2_555 . 2_555 92.6(9) ?
O24 Ca1 O34 2_555 . . 125.2(11) ?
O24 Ca1 O33 2_555 . 16_555 85.4(8) ?
O24 Ca1 O12 2_555 . 18_555 135.8(13) ?
O31 Ca1 O34 2_555 . . 63.0(12) ?
O31 Ca1 O33 2_555 . 16_555 145.6(13) ?
O31 Ca1 O12 2_555 . 18_555 81.8(11) ?
O34 Ca1 O33 . . 16_555 142.3(9) ?
O34 Ca1 O12 . . 18_555 91.1(10) ?
O33 Ca1 O12 16_555 . 18_555 76.2(8) ?
Ca1 Eu1 V2 . . 2_555 0 ?
Ca1 Eu1 O21 . . 2_555 0 ?
Ca1 Eu1 O23 . . . 0 ?
Ca1 Eu1 O24 . . . 0 ?
Ca1 Eu1 O24 . . 2_555 0 ?
Ca1 Eu1 O31 . . 2_555 0 ?
Ca1 Eu1 O34 . . . 0 ?
Ca1 Eu1 O33 . . 16_555 0 ?
Ca1 Eu1 O12 . . 18_555 0 ?
V2 Eu1 O21 2_555 . 2_555 31.6(7) ?
V2 Eu1 O23 2_555 . . 138.9(7) ?
V2 Eu1 O24 2_555 . . 97.0(5) ?
V2 Eu1 O24 2_555 . 2_555 30.0(11) ?
V2 Eu1 O31 2_555 . 2_555 88.1(7) ?
V2 Eu1 O34 2_555 . . 144.3(7) ?
V2 Eu1 O33 2_555 . 16_555 73.2(6) ?
V2 Eu1 O12 2_555 . 18_555 105.7(8) ?
O21 Eu1 O23 2_555 . . 143.3(9) ?
O21 Eu1 O24 2_555 . . 128.2(8) ?
O21 Eu1 O24 2_555 . 2_555 61.4(12) ?
O21 Eu1 O31 2_555 . 2_555 79.0(11) ?
O21 Eu1 O34 2_555 . . 141.0(10) ?
O21 Eu1 O33 2_555 . 16_555 69.9(8) ?
O21 Eu1 O12 2_555 . 18_555 74.5(9) ?
O23 Eu1 O24 . . . 61.3(7) ?
O23 Eu1 O24 . . 2_555 123.3(11) ?
O23 Eu1 O31 . . 2_555 132.4(10) ?
O23 Eu1 O34 . . . 70.4(10) ?
O23 Eu1 O33 . . 16_555 74.1(9) ?
O23 Eu1 O12 . . 18_555 90.0(9) ?
O24 Eu1 O24 . . 2_555 68.6(11) ?
O24 Eu1 O31 . . 2_555 116.9(12) ?
O24 Eu1 O34 . . . 80.0(10) ?
O24 Eu1 O33 . . 16_555 94.2(9) ?
O24 Eu1 O12 . . 18_555 151.2(7) ?
O24 Eu1 O31 2_555 . 2_555 92.6(9) ?
O24 Eu1 O34 2_555 . . 125.2(11) ?
O24 Eu1 O33 2_555 . 16_555 85.4(8) ?
O24 Eu1 O12 2_555 . 18_555 135.8(13) ?
O31 Eu1 O34 2_555 . . 63.0(12) ?
O31 Eu1 O33 2_555 . 16_555 145.6(13) ?
O31 Eu1 O12 2_555 . 18_555 81.8(11) ?
O34 Eu1 O33 . . 16_555 142.3(9) ?
O34 Eu1 O12 . . 18_555 91.1(10) ?
O33 Eu1 O12 16_555 . 18_555 76.2(8) ?
Eu2 Ca2 V3 . . . 0 ?
Eu2 Ca2 O21 . . 3_665 0 ?
Eu2 Ca2 O22 . . 11_554 0 ?
Eu2 Ca2 O23 . . . 0 ?
Eu2 Ca2 O31 . . 3_665 0 ?
Eu2 Ca2 O32 . . . 0 ?
Eu2 Ca2 O32 . . 3_665 0 ?
Eu2 Ca2 O34 . . . 0 ?
Eu2 Ca2 O12 . . 17_555 0 ?
V3 Ca2 O21 . . 3_665 143.0(9) ?
V3 Ca2 O22 . . 11_554 73.9(6) ?
V3 Ca2 O23 . . . 82.1(6) ?
V3 Ca2 O31 . . 3_665 131.6(5) ?
V3 Ca2 O32 . . . 28.4(4) ?
V3 Ca2 O32 . . 3_665 99.5(5) ?
V3 Ca2 O34 . . . 30.8(8) ?
V3 Ca2 O12 . . 17_555 127.2(8) ?
O21 Ca2 O22 3_665 . 11_554 140.3(9) ?
O21 Ca2 O23 3_665 . . 79.4(9) ?
O21 Ca2 O31 3_665 . 3_665 78.2(8) ?
O21 Ca2 O32 3_665 . . 125.0(12) ?
O21 Ca2 O32 3_665 . 3_665 79.1(10) ?
O21 Ca2 O34 3_665 . . 144.3(9) ?
O21 Ca2 O12 3_665 . 17_555 82.0(12) ?
O22 Ca2 O23 11_554 . . 132.1(12) ?
O22 Ca2 O31 11_554 . 3_665 62.2(8) ?
O22 Ca2 O32 11_554 . . 79.8(9) ?
O22 Ca2 O32 11_554 . 3_665 80.3(10) ?
O22 Ca2 O34 11_554 . . 73.4(8) ?
O22 Ca2 O12 11_554 . 17_555 79.4(11) ?
O23 Ca2 O31 . . 3_665 143.3(10) ?
O23 Ca2 O32 . . . 98.0(9) ?
O23 Ca2 O32 . . 3_665 145.3(11) ?
O23 Ca2 O34 . . . 65.2(8) ?
O23 Ca2 O12 . . 17_555 83.5(10) ?
O31 Ca2 O32 3_665 . . 118.7(8) ?
O31 Ca2 O32 3_665 . 3_665 55.5(9) ?
O31 Ca2 O34 3_665 . . 134.4(9) ?
O31 Ca2 O12 3_665 . 17_555 65.0(10) ?
O32 Ca2 O32 . . 3_665 73.0(5) ?
O32 Ca2 O34 . . . 59.2(8) ?
O32 Ca2 O12 . . 17_555 152.9(9) ?
O32 Ca2 O34 3_665 . . 128.4(8) ?
O32 Ca2 O12 3_665 . 17_555 119.9(8) ?
O34 Ca2 O12 . . 17_555 98.1(11) ?
Ca2 Eu2 V3 . . . 0 ?
Ca2 Eu2 O21 . . 3_665 0 ?
Ca2 Eu2 O22 . . 11_554 0 ?
Ca2 Eu2 O23 . . . 0 ?
Ca2 Eu2 O31 . . 3_665 0 ?
Ca2 Eu2 O32 . . . 0 ?
Ca2 Eu2 O32 . . 3_665 0 ?
Ca2 Eu2 O34 . . . 0 ?
Ca2 Eu2 O12 . . 17_555 0 ?
V3 Eu2 O21 . . 3_665 143.0(9) ?
V3 Eu2 O22 . . 11_554 73.9(6) ?
V3 Eu2 O23 . . . 82.1(6) ?
V3 Eu2 O31 . . 3_665 131.6(5) ?
V3 Eu2 O32 . . . 28.4(4) ?
V3 Eu2 O32 . . 3_665 99.5(5) ?
V3 Eu2 O34 . . . 30.8(8) ?
V3 Eu2 O12 . . 17_555 127.2(8) ?
O21 Eu2 O22 3_665 . 11_554 140.3(9) ?
O21 Eu2 O23 3_665 . . 79.4(9) ?
O21 Eu2 O31 3_665 . 3_665 78.2(8) ?
O21 Eu2 O32 3_665 . . 125.0(12) ?
O21 Eu2 O32 3_665 . 3_665 79.1(10) ?
O21 Eu2 O34 3_665 . . 144.3(9) ?
O21 Eu2 O12 3_665 . 17_555 82.0(12) ?
O22 Eu2 O23 11_554 . . 132.1(12) ?
O22 Eu2 O31 11_554 . 3_665 62.2(8) ?
O22 Eu2 O32 11_554 . . 79.8(9) ?
O22 Eu2 O32 11_554 . 3_665 80.3(10) ?
O22 Eu2 O34 11_554 . . 73.4(8) ?
O22 Eu2 O12 11_554 . 17_555 79.4(11) ?
O23 Eu2 O31 . . 3_665 143.3(10) ?
O23 Eu2 O32 . . . 98.0(9) ?
O23 Eu2 O32 . . 3_665 145.3(11) ?
O23 Eu2 O34 . . . 65.2(8) ?
O23 Eu2 O12 . . 17_555 83.5(10) ?
O31 Eu2 O32 3_665 . . 118.7(8) ?
O31 Eu2 O32 3_665 . 3_665 55.5(9) ?
O31 Eu2 O34 3_665 . . 134.4(9) ?
O31 Eu2 O12 3_665 . 17_555 65.0(10) ?
O32 Eu2 O32 . . 3_665 73.0(5) ?
O32 Eu2 O34 . . . 59.2(8) ?
O32 Eu2 O12 . . 17_555 152.9(9) ?
O32 Eu2 O34 3_665 . . 128.4(8) ?
O32 Eu2 O12 3_665 . 17_555 119.9(8) ?
O34 Eu2 O12 . . 17_555 98.1(11) ?
V2 Ca3 V2 11_554 . 12_454 108.6(4) ?
V2 Ca3 O11 11_554 . 16_555 77.5(3) ?
V2 Ca3 O21 11_554 . 11_554 32.5(7) ?
V2 Ca3 O22 11_554 . 11_554 32.7(5) ?
V2 Ca3 O22 11_554 . 12_454 129.6(6) ?
V2 Ca3 O23 11_554 . 12_454 98.0(6) ?
V2 Ca3 O31 11_554 . 2_555 160.1(12) ?
V2 Ca3 O34 11_554 . . 99.6(9) ?
V2 Ca3 O33 11_554 . . 70.2(5) ?
V2 Ca3 O12 11_554 . 18_555 121.9(4) ?
V2 Ca3 O11 12_454 . 16_555 79.3(4) ?
V2 Ca3 O21 12_454 . 11_554 83.1(9) ?
V2 Ca3 O22 12_454 . 11_554 131.3(7) ?
V2 Ca3 O22 12_454 . 12_454 33.8(5) ?
V2 Ca3 O23 12_454 . 12_454 34.1(9) ?
V2 Ca3 O31 12_454 . 2_555 86.0(10) ?
V2 Ca3 O34 12_454 . . 150.7(8) ?
V2 Ca3 O33 12_454 . . 125.4(6) ?
V2 Ca3 O12 12_454 . 18_555 98.5(7) ?
O11 Ca3 O21 16_555 . 11_554 91.8(6) ?
O11 Ca3 O22 16_555 . 11_554 66.5(7) ?
O11 Ca3 O22 16_555 . 12_454 65.8(6) ?
O11 Ca3 O23 16_555 . 12_454 108.6(9) ?
O11 Ca3 O31 16_555 . 2_555 119.5(11) ?
O11 Ca3 O34 16_555 . . 115.0(7) ?
O11 Ca3 O33 16_555 . . 144.1(5) ?
O11 Ca3 O12 16_555 . 18_555 58.1(7) ?
O21 Ca3 O22 11_554 . 11_554 65.2(8) ?
O21 Ca3 O22 11_554 . 12_454 113.7(10) ?
O21 Ca3 O23 11_554 . 12_454 65.8(9) ?
O21 Ca3 O31 11_554 . 2_555 144.2(9) ?
O21 Ca3 O34 11_554 . . 119.8(13) ?
O21 Ca3 O33 11_554 . . 69.0(9) ?
O21 Ca3 O12 11_554 . 18_555 148.5(7) ?
O22 Ca3 O22 11_554 . 12_454 132.2(9) ?
O22 Ca3 O23 11_554 . 12_454 130.4(7) ?
O22 Ca3 O31 11_554 . 2_555 140.7(10) ?
O22 Ca3 O34 11_554 . . 77.5(10) ?
O22 Ca3 O33 11_554 . . 77.8(8) ?
O22 Ca3 O12 11_554 . 18_555 92.0(6) ?
O22 Ca3 O23 12_454 . 12_454 65.0(10) ?
O22 Ca3 O31 12_454 . 2_555 69.8(13) ?
O22 Ca3 O34 12_454 . . 126.3(10) ?
O22 Ca3 O33 12_454 . . 149.3(7) ?
O22 Ca3 O12 12_454 . 18_555 64.9(8) ?
O23 Ca3 O31 12_454 . 2_555 86.6(9) ?
O23 Ca3 O34 12_454 . . 135.5(10) ?
O23 Ca3 O33 12_454 . . 91.3(10) ?
O23 Ca3 O12 12_454 . 18_555 128.9(10) ?
O31 Ca3 O34 2_555 . . 64.8(13) ?
O31 Ca3 O33 2_555 . . 90.5(12) ?
O31 Ca3 O12 2_555 . 18_555 66.9(9) ?
O34 Ca3 O33 . . . 57.7(9) ?
O34 Ca3 O12 . . 18_555 71.8(10) ?
O33 Ca3 O12 . . 18_555 129.6(9) ?
V1 Ca4 As1 . . . 0 ?
V1 Ca4 O31 . . . 128.5(8) ?
V1 Ca4 O31 . . 2_555 128.5(8) ?
V1 Ca4 O31 . . 3_555 128.5(7) ?
V1 Ca4 O33 . . . 92.6(11) ?
V1 Ca4 O33 . . 2_555 92.6(11) ?
V1 Ca4 O33 . . 3_555 92.6(11) ?
V1 Ca4 O12 . . . 31.9(6) ?
V1 Ca4 O12 . . 2_555 31.9(8) ?
V1 Ca4 O12 . . 3_555 31.9(6) ?
As1 Ca4 O31 . . . 128.5(8) ?
As1 Ca4 O31 . . 2_555 128.5(8) ?
As1 Ca4 O31 . . 3_555 128.5(7) ?
As1 Ca4 O33 . . . 92.6(11) ?
As1 Ca4 O33 . . 2_555 92.6(11) ?
As1 Ca4 O33 . . 3_555 92.6(11) ?
As1 Ca4 O12 . . . 31.9(6) ?
As1 Ca4 O12 . . 2_555 31.9(8) ?
As1 Ca4 O12 . . 3_555 31.9(6) ?
O31 Ca4 O31 . . 2_555 85.4(12) ?
O31 Ca4 O31 . . 3_555 85.4(12) ?
O31 Ca4 O33 . . . 52.2(8) ?
O31 Ca4 O33 . . 2_555 135.6(15) ?
O31 Ca4 O33 . . 3_555 79.3(10) ?
O31 Ca4 O12 . . . 160.2(11) ?
O31 Ca4 O12 . . 2_555 110.3(9) ?
O31 Ca4 O12 . . 3_555 107.4(8) ?
O31 Ca4 O31 2_555 . 3_555 85.4(11) ?
O31 Ca4 O33 2_555 . . 79.3(9) ?
O31 Ca4 O33 2_555 . 2_555 52.2(9) ?
O31 Ca4 O33 2_555 . 3_555 135.6(16) ?
O31 Ca4 O12 2_555 . . 107.4(9) ?
O31 Ca4 O12 2_555 . 2_555 160.2(13) ?
O31 Ca4 O12 2_555 . 3_555 110.3(7) ?
O31 Ca4 O33 3_555 . . 135.6(16) ?
O31 Ca4 O33 3_555 . 2_555 79.3(11) ?
O31 Ca4 O33 3_555 . 3_555 52.2(10) ?
O31 Ca4 O12 3_555 . . 110.3(8) ?
O31 Ca4 O12 3_555 . 2_555 107.4(7) ?
O31 Ca4 O12 3_555 . 3_555 160.2(11) ?
O33 Ca4 O33 . . 2_555 119.8(8) ?
O33 Ca4 O33 . . 3_555 119.8(10) ?
O33 Ca4 O12 . . . 114.1(13) ?
O33 Ca4 O12 . . 2_555 100.3(11) ?
O33 Ca4 O12 . . 3_555 61.8(10) ?
O33 Ca4 O33 2_555 . 3_555 119.8(9) ?
O33 Ca4 O12 2_555 . . 61.8(10) ?
O33 Ca4 O12 2_555 . 2_555 114.1(14) ?
O33 Ca4 O12 2_555 . 3_555 100.3(13) ?
O33 Ca4 O12 3_555 . . 100.3(12) ?
O33 Ca4 O12 3_555 . 2_555 61.8(10) ?
O33 Ca4 O12 3_555 . 3_555 114.1(13) ?
O12 Ca4 O12 . . 2_555 54.4(12) ?
O12 Ca4 O12 . . 3_555 54.4(10) ?
O12 Ca4 O12 2_555 . 3_555 54.4(9) ?
O24 Ca5 O24 10_554 . 11_554 74.3(11) ?
O24 Ca5 O24 10_554 . 12_554 74.3(10) ?
O24 Ca5 O32 10_554 . . 105.6(8) ?
O24 Ca5 O32 10_554 . 2_655 96.0(10) ?
O24 Ca5 O32 10_554 . 3_665 170.1(10) ?
O24 Ca5 O24 11_554 . 12_554 74.3(11) ?
O24 Ca5 O32 11_554 . . 96.0(10) ?
O24 Ca5 O32 11_554 . 2_655 170.1(10) ?
O24 Ca5 O32 11_554 . 3_665 105.6(9) ?
O24 Ca5 O32 12_554 . . 170.1(11) ?
O24 Ca5 O32 12_554 . 2_655 105.6(10) ?
O24 Ca5 O32 12_554 . 3_665 96.0(9) ?
O32 Ca5 O32 . . 2_655 84.3(10) ?
O32 Ca5 O32 . . 3_665 84.3(10) ?
O32 Ca5 O32 2_655 . 3_665 84.3(10) ?
Ca4 V1 As1 . . . 0 ?
Ca4 V1 O11 . . . 180 ?
Ca4 V1 O12 . . . 69.0(8) ?
Ca4 V1 O12 . . 2_555 69.0(9) ?
Ca4 V1 O12 . . 3_555 69.0(8) ?
As1 V1 O11 . . . 0 ?
As1 V1 O12 . . . 0 ?
As1 V1 O12 . . 2_555 0 ?
As1 V1 O12 . . 3_555 0 ?
O11 V1 O12 . . . 111.0(8) ?
O11 V1 O12 . . 2_555 111.0(9) ?
O11 V1 O12 . . 3_555 111.0(8) ?
O12 V1 O12 . . 2_555 107.9(14) ?
O12 V1 O12 . . 3_555 107.9(15) ?
O12 V1 O12 2_555 . 3_555 107.9(14) ?
Ca4 As1 V1 . . . 0 ?
Ca4 As1 O11 . . . 180 ?
Ca4 As1 O12 . . . 69.0(8) ?
Ca4 As1 O12 . . 2_555 69.0(9) ?
Ca4 As1 O12 . . 3_555 69.0(8) ?
V1 As1 O11 . . . 0 ?
V1 As1 O12 . . . 0 ?
V1 As1 O12 . . 2_555 0 ?
V1 As1 O12 . . 3_555 0 ?
O11 As1 O12 . . . 111.0(8) ?
O11 As1 O12 . . 2_555 111.0(9) ?
O11 As1 O12 . . 3_555 111.0(8) ?
O12 As1 O12 . . 2_555 107.9(14) ?
O12 As1 O12 . . 3_555 107.9(15) ?
O12 As1 O12 2_555 . 3_555 107.9(14) ?
Ca1 V2 Eu1 3_555 . 3_555 0 ?
Ca1 V2 Ca3 3_555 . 17_545 86.6(4) ?
Ca1 V2 Ca3 3_555 . 18_555 172.3(5) ?
Ca1 V2 O21 3_555 . . 62.2(7) ?
Ca1 V2 O22 3_555 . . 114.1(9) ?
Ca1 V2 O23 3_555 . . 126.2(9) ?
Ca1 V2 O24 3_555 . . 41.5(11) ?
Eu1 V2 Ca3 3_555 . 17_545 86.6(4) ?
Eu1 V2 Ca3 3_555 . 18_555 172.3(5) ?
Eu1 V2 O21 3_555 . . 62.2(7) ?
Eu1 V2 O22 3_555 . . 114.1(9) ?
Eu1 V2 O23 3_555 . . 126.2(9) ?
Eu1 V2 O24 3_555 . . 41.5(11) ?
Ca3 V2 Ca3 17_545 . 18_555 85.9(3) ?
Ca3 V2 O21 17_545 . . 54.8(10) ?
Ca3 V2 O22 17_545 . . 56.0(11) ?
Ca3 V2 O23 17_545 . . 141.3(9) ?
Ca3 V2 O24 17_545 . . 116.5(11) ?
Ca3 V2 O21 18_555 . . 114.1(8) ?
Ca3 V2 O22 18_555 . . 60.0(8) ?
Ca3 V2 O23 18_555 . . 61.4(9) ?
Ca3 V2 O24 18_555 . . 142.6(12) ?
O21 V2 O22 . . . 110.8(15) ?
O21 V2 O23 . . . 118.2(13) ?
O21 V2 O24 . . . 103.2(13) ?
O22 V2 O23 . . . 114.3(14) ?
O22 V2 O24 . . . 106.4(11) ?
O23 V2 O24 . . . 102.2(14) ?
Ca2 V3 Eu2 . . . 0 ?
Ca2 V3 O31 . . . 139.3(10) ?
Ca2 V3 O32 . . . 43.9(11) ?
Ca2 V3 O34 . . . 63.1(10) ?
Ca2 V3 O33 . . . 118.2(8) ?
Eu2 V3 O31 . . . 139.3(10) ?
Eu2 V3 O32 . . . 43.9(11) ?
Eu2 V3 O34 . . . 63.1(10) ?
Eu2 V3 O33 . . . 118.2(8) ?
O31 V3 O32 . . . 116.0(17) ?
O31 V3 O34 . . . 117.1(15) ?
O31 V3 O33 . . . 102.3(12) ?
O32 V3 O34 . . . 106.9(14) ?
O32 V3 O33 . . . 115.5(10) ?
O34 V3 O33 . . . 97.8(15) ?
Ca3 O11 Ca3 10_554 . 11_444 115.2(4) ?
Ca3 O11 Ca3 10_554 . 12_454 115.2(4) ?
Ca3 O11 V1 10_554 . . 102.8(4) ?
Ca3 O11 As1 10_554 . . 102.8(4) ?
Ca3 O11 O22 10_554 . 13_444 159.4(8) ?
Ca3 O11 O22 10_554 . 14_544 58.6(5) ?
Ca3 O11 O22 10_554 . 15_554 59.6(8) ?
Ca3 O11 O12 10_554 . . 131.5(6) ?
Ca3 O11 O12 10_554 . 2_555 101.0(7) ?
Ca3 O11 O12 10_554 . 3_555 72.0(7) ?
Ca3 O11 Ca3 11_444 . 12_454 115.2(4) ?
Ca3 O11 V1 11_444 . . 102.8(4) ?
Ca3 O11 As1 11_444 . . 102.8(4) ?
Ca3 O11 O22 11_444 . 13_444 58.6(7) ?
Ca3 O11 O22 11_444 . 14_544 59.6(5) ?
Ca3 O11 O22 11_444 . 15_554 159.4(8) ?
Ca3 O11 O12 11_444 . . 101.0(6) ?
Ca3 O11 O12 11_444 . 2_555 72.0(6) ?
Ca3 O11 O12 11_444 . 3_555 131.5(6) ?
Ca3 O11 V1 12_454 . . 102.8(4) ?
Ca3 O11 As1 12_454 . . 102.8(4) ?
Ca3 O11 O22 12_454 . 13_444 59.6(6) ?
Ca3 O11 O22 12_454 . 14_544 159.4(8) ?
Ca3 O11 O22 12_454 . 15_554 58.6(8) ?
Ca3 O11 O12 12_454 . . 72.0(7) ?
Ca3 O11 O12 12_454 . 2_555 131.5(9) ?
Ca3 O11 O12 12_454 . 3_555 101.0(8) ?
V1 O11 As1 . . . 0 ?
V1 O11 O22 . . 13_444 97.8(5) ?
V1 O11 O22 . . 14_544 97.8(5) ?
V1 O11 O22 . . 15_554 97.8(5) ?
V1 O11 O12 . . . 35.1(6) ?
V1 O11 O12 . . 2_555 35.1(8) ?
V1 O11 O12 . . 3_555 35.1(5) ?
As1 O11 O22 . . 13_444 97.8(5) ?
As1 O11 O22 . . 14_544 97.8(5) ?
As1 O11 O22 . . 15_554 97.8(5) ?
As1 O11 O12 . . . 35.1(6) ?
As1 O11 O12 . . 2_555 35.1(8) ?
As1 O11 O12 . . 3_555 35.1(5) ?
O22 O11 O22 13_444 . 14_544 118.2(8) ?
O22 O11 O22 13_444 . 15_554 118.2(10) ?
O22 O11 O12 13_444 . . 67.9(6) ?
O22 O11 O12 13_444 . 2_555 95.5(8) ?
O22 O11 O12 13_444 . 3_555 127.7(9) ?
O22 O11 O22 14_544 . 15_554 118.2(9) ?
O22 O11 O12 14_544 . . 127.7(9) ?
O22 O11 O12 14_544 . 2_555 67.9(9) ?
O22 O11 O12 14_544 . 3_555 95.5(9) ?
O22 O11 O12 15_554 . . 95.5(8) ?
O22 O11 O12 15_554 . 2_555 127.7(8) ?
O22 O11 O12 15_554 . 3_555 67.9(6) ?
O12 O11 O12 . . 2_555 59.7(11) ?
O12 O11 O12 . . 3_555 59.7(9) ?
O12 O11 O12 2_555 . 3_555 59.7(8) ?
Ca1 O21 Eu1 3_555 . 3_555 0 ?
Ca1 O21 Ca2 3_555 . 2_655 89.7(8) ?
Ca1 O21 Eu2 3_555 . 2_655 89.7(8) ?
Ca1 O21 Ca3 3_555 . 17_545 107.0(8) ?
Ca1 O21 V2 3_555 . . 86.2(9) ?
Ca1 O21 O22 3_555 . . 96.4(8) ?
Ca1 O21 O23 3_555 . . 100.8(10) ?
Ca1 O21 O23 3_555 . 2_655 107.3(10) ?
Ca1 O21 O24 3_555 . . 48.0(7) ?
Ca1 O21 O32 3_555 . . 94.2(8) ?
Ca1 O21 O33 3_555 . 17_545 48.2(6) ?
Ca1 O21 O12 3_555 . 16_545 43.5(7) ?
Eu1 O21 Ca2 3_555 . 2_655 89.7(8) ?
Eu1 O21 Eu2 3_555 . 2_655 89.7(8) ?
Eu1 O21 Ca3 3_555 . 17_545 107.0(8) ?
Eu1 O21 V2 3_555 . . 86.2(9) ?
Eu1 O21 O22 3_555 . . 96.4(8) ?
Eu1 O21 O23 3_555 . . 100.8(10) ?
Eu1 O21 O23 3_555 . 2_655 107.3(10) ?
Eu1 O21 O24 3_555 . . 48.0(7) ?
Eu1 O21 O32 3_555 . . 94.2(8) ?
Eu1 O21 O33 3_555 . 17_545 48.2(6) ?
Eu1 O21 O12 3_555 . 16_545 43.5(7) ?
Ca2 O21 Eu2 2_655 . 2_655 0 ?
Ca2 O21 Ca3 2_655 . 17_545 111.5(13) ?
Ca2 O21 V2 2_655 . . 155.5(17) ?
Ca2 O21 O22 2_655 . . 169.1(15) ?
Ca2 O21 O23 2_655 . . 127.5(12) ?
Ca2 O21 O23 2_655 . 2_655 52.5(9) ?
Ca2 O21 O24 2_655 . . 130.0(12) ?
Ca2 O21 O32 2_655 . . 57.4(9) ?
Ca2 O21 O33 2_655 . 17_545 107.3(12) ?
Ca2 O21 O12 2_655 . 16_545 54.5(8) ?
Eu2 O21 Ca3 2_655 . 17_545 111.5(13) ?
Eu2 O21 V2 2_655 . . 155.5(17) ?
Eu2 O21 O22 2_655 . . 169.1(15) ?
Eu2 O21 O23 2_655 . . 127.5(12) ?
Eu2 O21 O23 2_655 . 2_655 52.5(9) ?
Eu2 O21 O24 2_655 . . 130.0(12) ?
Eu2 O21 O32 2_655 . . 57.4(9) ?
Eu2 O21 O33 2_655 . 17_545 107.3(12) ?
Eu2 O21 O12 2_655 . 16_545 54.5(8) ?
Ca3 O21 V2 17_545 . . 92.8(12) ?
Ca3 O21 O22 17_545 . . 58.0(8) ?
Ca3 O21 O23 17_545 . . 113.9(11) ?
Ca3 O21 O23 17_545 . 2_655 59.1(9) ?
Ca3 O21 O24 17_545 . . 106.5(11) ?
Ca3 O21 O32 17_545 . . 156.5(9) ?
Ca3 O21 O33 17_545 . 17_545 58.8(7) ?
Ca3 O21 O12 17_545 . 16_545 95.2(10) ?
V2 O21 O22 . . . 34.7(9) ?
V2 O21 O23 . . . 31.1(8) ?
V2 O21 O23 . . 2_655 151.0(15) ?
V2 O21 O24 . . . 38.5(8) ?
V2 O21 O32 . . . 98.8(13) ?
V2 O21 O33 . . 17_545 87.8(11) ?
V2 O21 O12 . . 16_545 129.1(11) ?
O22 O21 O23 . . . 60.2(10) ?
O22 O21 O23 . . 2_655 116.8(12) ?
O22 O21 O24 . . . 59.9(9) ?
O22 O21 O32 . . . 130.7(13) ?
O22 O21 O33 . . 17_545 71.0(9) ?
O22 O21 O12 . . 16_545 126.1(10) ?
O23 O21 O23 . . 2_655 151.8(10) ?
O23 O21 O24 . . . 56.6(9) ?
O23 O21 O32 . . . 70.5(10) ?
O23 O21 O33 . . 17_545 118.0(12) ?
O23 O21 O12 . . 16_545 141.0(12) ?
O23 O21 O24 2_655 . . 149.6(12) ?
O23 O21 O32 2_655 . . 105.4(11) ?
O23 O21 O33 2_655 . 17_545 83.1(11) ?
O23 O21 O12 2_655 . 16_545 65.7(10) ?
O24 O21 O32 . . . 95.1(11) ?
O24 O21 O33 . . 17_545 67.1(10) ?
O24 O21 O12 . . 16_545 91.5(10) ?
O32 O21 O33 . . 17_545 141.6(9) ?
O32 O21 O12 . . 16_545 93.3(9) ?
O33 O21 O12 17_545 . 16_545 55.5(8) ?
Ca2 O22 Eu2 17_545 . 17_545 0 ?
Ca2 O22 Ca3 17_545 . 17_545 103.1(11) ?
Ca2 O22 Ca3 17_545 . 18_555 110.5(9) ?
Ca2 O22 V2 17_545 . . 153.1(11) ?
Ca2 O22 O11 17_545 . 7_555 104.8(8) ?
Ca2 O22 O21 17_545 . . 151.1(14) ?
Ca2 O22 O23 17_545 . . 142.2(15) ?
Ca2 O22 O24 17_545 . . 116.6(9) ?
Ca2 O22 O31 17_545 . 16_555 72.6(9) ?
Ca2 O22 O32 17_545 . 16_555 54.5(7) ?
Ca2 O22 O32 17_545 . 17_545 49.9(6) ?
Ca2 O22 O34 17_545 . 17_545 60.9(9) ?
Ca2 O22 O12 17_545 . 7_555 54.0(6) ?
Eu2 O22 Ca3 17_545 . 17_545 103.1(11) ?
Eu2 O22 Ca3 17_545 . 18_555 110.5(9) ?
Eu2 O22 V2 17_545 . . 153.1(11) ?
Eu2 O22 O11 17_545 . 7_555 104.8(8) ?
Eu2 O22 O21 17_545 . . 151.1(14) ?
Eu2 O22 O23 17_545 . . 142.2(15) ?
Eu2 O22 O24 17_545 . . 116.6(9) ?
Eu2 O22 O31 17_545 . 16_555 72.6(9) ?
Eu2 O22 O32 17_545 . 16_555 54.5(7) ?
Eu2 O22 O32 17_545 . 17_545 49.9(6) ?
Eu2 O22 O34 17_545 . 17_545 60.9(9) ?
Eu2 O22 O12 17_545 . 7_555 54.0(6) ?
Ca3 O22 Ca3 17_545 . 18_555 106.8(7) ?
Ca3 O22 V2 17_545 . . 91.3(12) ?
Ca3 O22 O11 17_545 . 7_555 54.9(5) ?
Ca3 O22 O21 17_545 . . 56.8(8) ?
Ca3 O22 O23 17_545 . . 114.6(10) ?
Ca3 O22 O24 17_545 . . 103.6(11) ?
Ca3 O22 O31 17_545 . 16_555 148.7(9) ?
Ca3 O22 O32 17_545 . 16_555 149.1(9) ?
Ca3 O22 O32 17_545 . 17_545 92.4(11) ?
Ca3 O22 O34 17_545 . 17_545 47.0(9) ?
Ca3 O22 O12 17_545 . 7_555 90.3(9) ?
Ca3 O22 V2 18_555 . . 86.2(9) ?
Ca3 O22 O11 18_555 . 7_555 54.5(4) ?
Ca3 O22 O21 18_555 . . 96.1(7) ?
Ca3 O22 O23 18_555 . . 58.2(7) ?
Ca3 O22 O24 18_555 . . 114.7(11) ?
Ca3 O22 O31 18_555 . 16_555 50.4(7) ?
Ca3 O22 O32 18_555 . 16_555 101.6(10) ?
Ca3 O22 O32 18_555 . 17_545 156.2(12) ?
Ca3 O22 O34 18_555 . 17_545 138.6(10) ?
Ca3 O22 O12 18_555 . 7_555 64.7(7) ?
V2 O22 O11 . . 7_555 102.1(9) ?
V2 O22 O21 . . . 34.5(9) ?
V2 O22 O23 . . . 33.0(9) ?
V2 O22 O24 . . . 36.8(6) ?
V2 O22 O31 . . 16_555 106.1(15) ?
V2 O22 O32 . . 16_555 102.5(11) ?
V2 O22 O32 . . 17_545 107.7(9) ?
V2 O22 O34 . . 17_545 119.9(14) ?
V2 O22 O12 . . 7_555 150.0(11) ?
O11 O22 O21 7_555 . . 81.3(8) ?
O11 O22 O23 7_555 . . 96.1(8) ?
O11 O22 O24 7_555 . . 137.4(10) ?
O11 O22 O31 7_555 . 16_555 95.4(8) ?
O11 O22 O32 7_555 . 16_555 144.0(9) ?
O11 O22 O32 7_555 . 17_545 136.0(12) ?
O11 O22 O34 7_555 . 17_545 87.0(11) ?
O11 O22 O12 7_555 . 7_555 55.6(6) ?
O21 O22 O23 . . . 62.2(10) ?
O21 O22 O24 . . . 57.6(8) ?
O21 O22 O31 . . 16_555 135.7(12) ?
O21 O22 O32 . . 16_555 132.0(9) ?
O21 O22 O32 . . 17_545 106.2(10) ?
O21 O22 O34 . . 17_545 91.8(12) ?
O21 O22 O12 . . 7_555 136.6(10) ?
O23 O22 O24 . . . 56.7(8) ?
O23 O22 O31 . . 16_555 74.4(11) ?
O23 O22 O32 . . 16_555 90.5(10) ?
O23 O22 O32 . . 17_545 126.2(10) ?
O23 O22 O34 . . 17_545 152.8(12) ?
O23 O22 O12 . . 7_555 121.9(11) ?
O24 O22 O31 . . 16_555 105.8(13) ?
O24 O22 O32 . . 16_555 74.4(8) ?
O24 O22 O32 . . 17_545 72.6(7) ?
O24 O22 O34 . . 17_545 103.9(11) ?
O24 O22 O12 . . 7_555 165.2(13) ?
O31 O22 O32 16_555 . 16_555 52.5(7) ?
O31 O22 O32 16_555 . 17_545 106.2(11) ?
O31 O22 O34 16_555 . 17_545 132.3(10) ?
O31 O22 O12 16_555 . 7_555 61.7(9) ?
O32 O22 O32 16_555 . 17_545 57.2(8) ?
O32 O22 O34 16_555 . 17_545 102.8(10) ?
O32 O22 O12 16_555 . 7_555 91.1(8) ?
O32 O22 O34 17_545 . 17_545 50.2(11) ?
O32 O22 O12 17_545 . 7_555 102.2(8) ?
O34 O22 O12 17_545 . 7_555 81.9(9) ?
Ca1 O23 Eu1 . . . 0 ?
Ca1 O23 Ca2 . . . 109.7(11) ?
Ca1 O23 Eu2 . . . 109.7(11) ?
Ca1 O23 Ca3 . . 18_555 137.9(13) ?
Ca1 O23 V2 . . . 101.0(9) ?
Ca1 O23 O21 . . . 113.8(9) ?
Ca1 O23 O21 . . 3_665 150.5(13) ?
Ca1 O23 O22 . . . 109.1(8) ?
Ca1 O23 O24 . . . 62.5(8) ?
Ca1 O23 O34 . . . 51.4(9) ?
Ca1 O23 O33 . . 16_555 51.3(7) ?
Eu1 O23 Ca2 . . . 109.7(11) ?
Eu1 O23 Eu2 . . . 109.7(11) ?
Eu1 O23 Ca3 . . 18_555 137.9(13) ?
Eu1 O23 V2 . . . 101.0(9) ?
Eu1 O23 O21 . . . 113.8(9) ?
Eu1 O23 O21 . . 3_665 150.5(13) ?
Eu1 O23 O22 . . . 109.1(8) ?
Eu1 O23 O24 . . . 62.5(8) ?
Eu1 O23 O34 . . . 51.4(9) ?
Eu1 O23 O33 . . 16_555 51.3(7) ?
Ca2 O23 Eu2 . . . 0 ?
Ca2 O23 Ca3 . . 18_555 103.1(8) ?
Ca2 O23 V2 . . . 119.4(17) ?
Ca2 O23 O21 . . . 88.7(11) ?
Ca2 O23 O21 . . 3_665 48.1(7) ?
Ca2 O23 O22 . . . 136.4(14) ?
Ca2 O23 O24 . . . 127.2(13) ?
Ca2 O23 O34 . . . 66.2(9) ?
Ca2 O23 O33 . . 16_555 135.7(14) ?
Eu2 O23 Ca3 . . 18_555 103.1(8) ?
Eu2 O23 V2 . . . 119.4(17) ?
Eu2 O23 O21 . . . 88.7(11) ?
Eu2 O23 O21 . . 3_665 48.1(7) ?
Eu2 O23 O22 . . . 136.4(14) ?
Eu2 O23 O24 . . . 127.2(13) ?
Eu2 O23 O34 . . . 66.2(9) ?
Eu2 O23 O33 . . 16_555 135.7(14) ?
Ca3 O23 V2 18_555 . . 84.5(11) ?
Ca3 O23 O21 18_555 . . 92.1(11) ?
Ca3 O23 O21 18_555 . 3_665 55.1(7) ?
Ca3 O23 O22 18_555 . . 56.8(7) ?
Ca3 O23 O24 18_555 . . 115.4(11) ?
Ca3 O23 O34 18_555 . . 169.2(11) ?
Ca3 O23 O33 18_555 . 16_555 86.8(9) ?
V2 O23 O21 . . . 30.6(9) ?
V2 O23 O21 . . 3_665 107.3(15) ?
V2 O23 O22 . . . 32.7(8) ?
V2 O23 O24 . . . 38.7(8) ?
V2 O23 O34 . . . 99.5(12) ?
V2 O23 O33 . . 16_555 104.4(12) ?
O21 O23 O21 . . 3_665 87.8(12) ?
O21 O23 O22 . . . 57.6(10) ?
O21 O23 O24 . . . 56.6(9) ?
O21 O23 O34 . . . 86.5(12) ?
O21 O23 O33 . . 16_555 134.6(10) ?
O21 O23 O22 3_665 . . 99.4(11) ?
O21 O23 O24 3_665 . . 144.0(16) ?
O21 O23 O34 3_665 . . 114.1(12) ?
O21 O23 O33 3_665 . 16_555 126.3(12) ?
O22 O23 O24 . . . 58.8(8) ?
O22 O23 O34 . . . 129.9(11) ?
O22 O23 O33 . . 16_555 85.1(10) ?
O24 O23 O34 . . . 72.6(9) ?
O24 O23 O33 . . 16_555 83.1(9) ?
O34 O23 O33 . . 16_555 101.8(13) ?
Ca1 O24 Ca1 . . 3_555 131.9(11) ?
Ca1 O24 Eu1 . . . 0 ?
Ca1 O24 Eu1 . . 3_555 131.9(11) ?
Ca1 O24 Ca5 . . 16_555 94.6(10) ?
Ca1 O24 V2 . . . 95.1(12) ?
Ca1 O24 O21 . . . 117.2(9) ?
Ca1 O24 O22 . . . 108.6(11) ?
Ca1 O24 O23 . . . 56.2(9) ?
Ca1 O24 O24 . . 2_555 48.3(8) ?
Ca1 O24 O24 . . 3_555 103.7(10) ?
Ca1 O24 O34 . . . 45.0(8) ?
Ca1 O24 O33 . . 17_545 178.5(10) ?
Ca1 O24 Eu1 3_555 . . 131.9(11) ?
Ca1 O24 Eu1 3_555 . 3_555 0 ?
Ca1 O24 Ca5 3_555 . 16_555 107.7(9) ?
Ca1 O24 V2 3_555 . . 108.5(14) ?
Ca1 O24 O21 3_555 . . 70.6(10) ?
Ca1 O24 O22 3_555 . . 115.4(13) ?
Ca1 O24 O23 3_555 . . 130.2(12) ?
Ca1 O24 O24 3_555 . 2_555 117.0(10) ?
Ca1 O24 O24 3_555 . 3_555 63.1(9) ?
Ca1 O24 O34 3_555 . . 95.1(10) ?
Ca1 O24 O33 3_555 . 17_545 49.5(8) ?
Eu1 O24 Eu1 . . 3_555 131.9(11) ?
Eu1 O24 Ca5 . . 16_555 94.6(10) ?
Eu1 O24 V2 . . . 95.1(12) ?
Eu1 O24 O21 . . . 117.2(9) ?
Eu1 O24 O22 . . . 108.6(11) ?
Eu1 O24 O23 . . . 56.2(9) ?
Eu1 O24 O24 . . 2_555 48.3(8) ?
Eu1 O24 O24 . . 3_555 103.7(10) ?
Eu1 O24 O34 . . . 45.0(8) ?
Eu1 O24 O33 . . 17_545 178.5(10) ?
Eu1 O24 Ca5 3_555 . 16_555 107.7(9) ?
Eu1 O24 V2 3_555 . . 108.5(14) ?
Eu1 O24 O21 3_555 . . 70.6(10) ?
Eu1 O24 O22 3_555 . . 115.4(13) ?
Eu1 O24 O23 3_555 . . 130.2(12) ?
Eu1 O24 O24 3_555 . 2_555 117.0(10) ?
Eu1 O24 O24 3_555 . 3_555 63.1(9) ?
Eu1 O24 O34 3_555 . . 95.1(10) ?
Eu1 O24 O33 3_555 . 17_545 49.5(8) ?
Ca5 O24 V2 16_555 . . 119.8(13) ?
Ca5 O24 O21 16_555 . . 139.0(13) ?
Ca5 O24 O22 16_555 . . 84.2(9) ?
Ca5 O24 O23 16_555 . . 121.2(13) ?
Ca5 O24 O24 16_555 . 2_555 52.9(7) ?
Ca5 O24 O24 16_555 . 3_555 52.9(7) ?
Ca5 O24 O34 16_555 . . 136.7(13) ?
Ca5 O24 O33 16_555 . 17_545 85.2(9) ?
V2 O24 O21 . . . 38.3(8) ?
V2 O24 O22 . . . 36.8(7) ?
V2 O24 O23 . . . 39.2(9) ?
V2 O24 O24 . . 2_555 133.9(17) ?
V2 O24 O24 . . 3_555 160.0(17) ?
V2 O24 O34 . . . 84.8(10) ?
V2 O24 O33 . . 17_545 83.6(12) ?
O21 O24 O22 . . . 62.5(9) ?
O21 O24 O23 . . . 66.8(10) ?
O21 O24 O24 . . 2_555 165.5(14) ?
O21 O24 O24 . . 3_555 131.8(15) ?
O21 O24 O34 . . . 82.9(10) ?
O21 O24 O33 . . 17_545 62.3(10) ?
O22 O24 O23 . . . 64.5(9) ?
O22 O24 O24 . . 2_555 119.5(13) ?
O22 O24 O24 . . 3_555 127.7(11) ?
O22 O24 O34 . . . 118.8(9) ?
O22 O24 O33 . . 17_545 69.9(10) ?
O23 O24 O24 . . 2_555 100.4(14) ?
O23 O24 O24 . . 3_555 159.8(16) ?
O23 O24 O34 . . . 55.6(8) ?
O23 O24 O33 . . 17_545 122.7(11) ?
O24 O24 O24 2_555 . 3_555 60.0(10) ?
O24 O24 O34 2_555 . . 84.1(11) ?
O24 O24 O33 2_555 . 17_545 132.2(10) ?
O24 O24 O34 3_555 . . 113.2(10) ?
O24 O24 O33 3_555 . 17_545 77.4(10) ?
O34 O24 O33 . . 17_545 135.6(12) ?
Ca1 O31 Eu1 3_555 . 3_555 0 ?
Ca1 O31 Ca2 3_555 . 2_655 78.9(9) ?
Ca1 O31 Eu2 3_555 . 2_655 78.9(9) ?
Ca1 O31 Ca3 3_555 . 3_555 95.2(10) ?
Ca1 O31 Ca4 3_555 . . 121.0(12) ?
Ca1 O31 V3 3_555 . . 125.9(14) ?
Ca1 O31 O22 3_555 . 10_554 108.3(14) ?
Ca1 O31 O32 3_555 . . 114.6(10) ?
Ca1 O31 O34 3_555 . . 103.0(12) ?
Ca1 O31 O34 3_555 . 3_555 55.6(8) ?
Ca1 O31 O33 3_555 . . 156.9(17) ?
Ca1 O31 O12 3_555 . 16_545 45.7(8) ?
Eu1 O31 Ca2 3_555 . 2_655 78.9(9) ?
Eu1 O31 Eu2 3_555 . 2_655 78.9(9) ?
Eu1 O31 Ca3 3_555 . 3_555 95.2(10) ?
Eu1 O31 Ca4 3_555 . . 121.0(12) ?
Eu1 O31 V3 3_555 . . 125.9(14) ?
Eu1 O31 O22 3_555 . 10_554 108.3(14) ?
Eu1 O31 O32 3_555 . . 114.6(10) ?
Eu1 O31 O34 3_555 . . 103.0(12) ?
Eu1 O31 O34 3_555 . 3_555 55.6(8) ?
Eu1 O31 O33 3_555 . . 156.9(17) ?
Eu1 O31 O12 3_555 . 16_545 45.7(8) ?
Ca2 O31 Eu2 2_655 . 2_655 0 ?
Ca2 O31 Ca3 2_655 . 3_555 95.4(13) ?
Ca2 O31 Ca4 2_655 . . 160.1(10) ?
Ca2 O31 V3 2_655 . . 85.0(11) ?
Ca2 O31 O22 2_655 . 10_554 45.2(7) ?
Ca2 O31 O32 2_655 . . 53.7(8) ?
Ca2 O31 O34 2_655 . . 101.5(10) ?
Ca2 O31 O34 2_655 . 3_555 119.2(16) ?
Ca2 O31 O33 2_655 . . 111.5(9) ?
Ca2 O31 O12 2_655 . 16_545 49.0(7) ?
Eu2 O31 Ca3 2_655 . 3_555 95.4(13) ?
Eu2 O31 Ca4 2_655 . . 160.1(10) ?
Eu2 O31 V3 2_655 . . 85.0(11) ?
Eu2 O31 O22 2_655 . 10_554 45.2(7) ?
Eu2 O31 O32 2_655 . . 53.7(8) ?
Eu2 O31 O34 2_655 . . 101.5(10) ?
Eu2 O31 O34 2_655 . 3_555 119.2(16) ?
Eu2 O31 O33 2_655 . . 111.5(9) ?
Eu2 O31 O12 2_655 . 16_545 49.0(7) ?
Ca3 O31 Ca4 3_555 . . 84.8(8) ?
Ca3 O31 V3 3_555 . . 137.8(15) ?
Ca3 O31 O22 3_555 . 10_554 59.7(9) ?
Ca3 O31 O32 3_555 . . 127.6(14) ?
Ca3 O31 O34 3_555 . . 157.2(14) ?
Ca3 O31 O34 3_555 . 3_555 56.6(11) ?
Ca3 O31 O33 3_555 . . 103.9(11) ?
Ca3 O31 O12 3_555 . 16_545 68.2(10) ?
Ca4 O31 V3 . . . 81.6(13) ?
Ca4 O31 O22 . . 10_554 121.3(11) ?
Ca4 O31 O32 . . . 111.0(11) ?
Ca4 O31 O34 . . . 74.1(11) ?
Ca4 O31 O34 . . 3_555 77.5(12) ?
Ca4 O31 O33 . . . 49.6(7) ?
Ca4 O31 O12 . . 16_545 145.7(9) ?
V3 O31 O22 . . 10_554 94.6(13) ?
V3 O31 O32 . . . 31.5(8) ?
V3 O31 O34 . . . 31.4(10) ?
V3 O31 O34 . . 3_555 153(2) ?
V3 O31 O33 . . . 39.9(9) ?
V3 O31 O12 . . 16_545 132.6(15) ?
O22 O31 O32 10_554 . . 70.0(9) ?
O22 O31 O34 10_554 . . 124.9(11) ?
O22 O31 O34 10_554 . 3_555 110.5(17) ?
O22 O31 O33 10_554 . . 92.7(11) ?
O22 O31 O12 10_554 . 16_545 63.0(10) ?
O32 O31 O34 . . . 55.9(10) ?
O32 O31 O34 . . 3_555 170.1(14) ?
O32 O31 O33 . . . 63.0(8) ?
O32 O31 O12 . . 16_545 102.3(12) ?
O34 O31 O34 . . 3_555 124.5(18) ?
O34 O31 O33 . . . 55.6(10) ?
O34 O31 O12 . . 16_545 134.6(11) ?
O34 O31 O33 3_555 . . 126.3(15) ?
O34 O31 O12 3_555 . 16_545 70.2(13) ?
O33 O31 O12 . . 16_545 155.3(15) ?
Ca2 O32 Ca2 . . 2_655 120.1(8) ?
Ca2 O32 Eu2 . . . 0 ?
Ca2 O32 Eu2 . . 2_655 120.1(8) ?
Ca2 O32 Ca5 . . . 103.9(8) ?
Ca2 O32 V3 . . . 107.7(13) ?
Ca2 O32 O21 . . . 85.1(8) ?
Ca2 O32 O22 . . 10_554 164.3(10) ?
Ca2 O32 O22 . . 11_554 50.3(7) ?
Ca2 O32 O31 . . . 128.3(10) ?
Ca2 O32 O32 . . 2_655 110.4(7) ?
Ca2 O32 O32 . . 3_665 59.1(7) ?
Ca2 O32 O34 . . . 70.6(9) ?
Ca2 O32 O33 . . . 112.9(12) ?
Ca2 O32 Eu2 2_655 . . 120.1(8) ?
Ca2 O32 Eu2 2_655 . 2_655 0 ?
Ca2 O32 Ca5 2_655 . . 93.2(9) ?
Ca2 O32 V3 2_655 . . 103.1(12) ?
Ca2 O32 O21 2_655 . . 43.5(7) ?
Ca2 O32 O22 2_655 . 10_554 45.1(6) ?
Ca2 O32 O22 2_655 . 11_554 166.0(8) ?
Ca2 O32 O31 2_655 . . 70.8(10) ?
Ca2 O32 O32 2_655 . 2_655 47.9(7) ?
Ca2 O32 O32 2_655 . 3_665 100.9(8) ?
Ca2 O32 O34 2_655 . . 121.4(9) ?
Ca2 O32 O33 2_655 . . 120.9(10) ?
Eu2 O32 Eu2 . . 2_655 120.1(8) ?
Eu2 O32 Ca5 . . . 103.9(8) ?
Eu2 O32 V3 . . . 107.7(13) ?
Eu2 O32 O21 . . . 85.1(8) ?
Eu2 O32 O22 . . 10_554 164.3(10) ?
Eu2 O32 O22 . . 11_554 50.3(7) ?
Eu2 O32 O31 . . . 128.3(10) ?
Eu2 O32 O32 . . 2_655 110.4(7) ?
Eu2 O32 O32 . . 3_665 59.1(7) ?
Eu2 O32 O34 . . . 70.6(9) ?
Eu2 O32 O33 . . . 112.9(12) ?
Eu2 O32 Ca5 2_655 . . 93.2(9) ?
Eu2 O32 V3 2_655 . . 103.1(12) ?
Eu2 O32 O21 2_655 . . 43.5(7) ?
Eu2 O32 O22 2_655 . 10_554 45.1(6) ?
Eu2 O32 O22 2_655 . 11_554 166.0(8) ?
Eu2 O32 O31 2_655 . . 70.8(10) ?
Eu2 O32 O32 2_655 . 2_655 47.9(7) ?
Eu2 O32 O32 2_655 . 3_665 100.9(8) ?
Eu2 O32 O34 2_655 . . 121.4(9) ?
Eu2 O32 O33 2_655 . . 120.9(10) ?
Ca5 O32 V3 . . . 129.9(11) ?
Ca5 O32 O21 . . . 129.0(11) ?
Ca5 O32 O22 . . 10_554 75.1(8) ?
Ca5 O32 O22 . . 11_554 81.0(9) ?
Ca5 O32 O31 . . . 126.8(12) ?
Ca5 O32 O32 . . 2_655 47.9(6) ?
Ca5 O32 O32 . . 3_665 47.9(5) ?
Ca5 O32 O34 . . . 143.4(13) ?
Ca5 O32 O33 . . . 98.0(9) ?
V3 O32 O21 . . . 92.0(9) ?
V3 O32 O22 . . 10_554 83.7(12) ?
V3 O32 O22 . . 11_554 90.3(13) ?
V3 O32 O31 . . . 32.5(10) ?
V3 O32 O32 . . 2_655 140.6(16) ?
V3 O32 O32 . . 3_665 156.0(16) ?
V3 O32 O34 . . . 37.2(8) ?
V3 O32 O33 . . . 33.6(7) ?
O21 O32 O22 . . 10_554 83.8(9) ?
O21 O32 O22 . . 11_554 133.4(11) ?
O21 O32 O31 . . . 71.5(8) ?
O21 O32 O32 . . 2_655 81.7(9) ?
O21 O32 O32 . . 3_665 105.6(7) ?
O21 O32 O34 . . . 87.3(9) ?
O21 O32 O33 . . . 124.9(7) ?
O22 O32 O22 10_554 . 11_554 142.6(9) ?
O22 O32 O31 10_554 . . 57.5(10) ?
O22 O32 O32 10_554 . 2_655 57.0(8) ?
O22 O32 O32 10_554 . 3_665 113.8(9) ?
O22 O32 O34 10_554 . . 119.7(9) ?
O22 O32 O33 10_554 . . 82.6(9) ?
O22 O32 O31 11_554 . . 122.8(12) ?
O22 O32 O32 11_554 . 2_655 122.0(9) ?
O22 O32 O32 11_554 . 3_665 65.8(9) ?
O22 O32 O34 11_554 . . 67.7(11) ?
O22 O32 O33 11_554 . . 72.7(9) ?
O31 O32 O32 . . 2_655 110.7(14) ?
O31 O32 O32 . . 3_665 170.7(15) ?
O31 O32 O34 . . . 63.2(10) ?
O31 O32 O33 . . . 56.3(8) ?
O32 O32 O32 2_655 . 3_665 60.0(8) ?
O32 O32 O34 2_655 . . 168.7(11) ?
O32 O32 O33 2_655 . . 130.2(11) ?
O32 O32 O34 3_665 . . 126.0(13) ?
O32 O32 O33 3_665 . . 128.7(10) ?
O34 O32 O33 . . . 55.7(8) ?
Ca1 O34 Eu1 . . . 0 ?
Ca1 O34 Ca2 . . . 100.1(8) ?
Ca1 O34 Eu2 . . . 100.1(8) ?
Ca1 O34 Ca3 . . . 100.8(15) ?
Ca1 O34 V3 . . . 147.4(16) ?
Ca1 O34 O22 . . 11_554 122.4(12) ?
Ca1 O34 O23 . . . 58.1(8) ?
Ca1 O34 O24 . . . 55.0(8) ?
Ca1 O34 O31 . . . 118.6(11) ?
Ca1 O34 O31 . . 2_555 61.5(11) ?
Ca1 O34 O32 . . . 137.8(13) ?
Ca1 O34 O33 . . . 154.1(15) ?
Eu1 O34 Ca2 . . . 100.1(8) ?
Eu1 O34 Eu2 . . . 100.1(8) ?
Eu1 O34 Ca3 . . . 100.8(15) ?
Eu1 O34 V3 . . . 147.4(16) ?
Eu1 O34 O22 . . 11_554 122.4(12) ?
Eu1 O34 O23 . . . 58.1(8) ?
Eu1 O34 O24 . . . 55.0(8) ?
Eu1 O34 O31 . . . 118.6(11) ?
Eu1 O34 O31 . . 2_555 61.5(11) ?
Eu1 O34 O32 . . . 137.8(13) ?
Eu1 O34 O33 . . . 154.1(15) ?
Ca2 O34 Eu2 . . . 0 ?
Ca2 O34 Ca3 . . . 97.0(8) ?
Ca2 O34 V3 . . . 86.1(14) ?
Ca2 O34 O22 . . 11_554 45.7(6) ?
Ca2 O34 O23 . . . 48.6(6) ?
Ca2 O34 O24 . . . 94.6(9) ?
Ca2 O34 O31 . . . 107.7(15) ?
Ca2 O34 O31 . . 2_555 141.7(16) ?
Ca2 O34 O32 . . . 50.2(8) ?
Ca2 O34 O33 . . . 105.2(12) ?
Eu2 O34 Ca3 . . . 97.0(8) ?
Eu2 O34 V3 . . . 86.1(14) ?
Eu2 O34 O22 . . 11_554 45.7(6) ?
Eu2 O34 O23 . . . 48.6(6) ?
Eu2 O34 O24 . . . 94.6(9) ?
Eu2 O34 O31 . . . 107.7(15) ?
Eu2 O34 O31 . . 2_555 141.7(16) ?
Eu2 O34 O32 . . . 50.2(8) ?
Eu2 O34 O33 . . . 105.2(12) ?
Ca3 O34 V3 . . . 110.2(13) ?
Ca3 O34 O22 . . 11_554 55.5(8) ?
Ca3 O34 O23 . . . 125.1(13) ?
Ca3 O34 O24 . . . 154.8(16) ?
Ca3 O34 O31 . . . 127.5(11) ?
Ca3 O34 O31 . . 2_555 58.6(11) ?
Ca3 O34 O32 . . . 110.9(11) ?
Ca3 O34 O33 . . . 70.7(9) ?
V3 O34 O22 . . 11_554 84.6(13) ?
V3 O34 O23 . . . 108.2(18) ?
V3 O34 O24 . . . 92.8(14) ?
V3 O34 O31 . . . 31.4(8) ?
V3 O34 O31 . . 2_555 128.2(15) ?
V3 O34 O32 . . . 35.9(9) ?
V3 O34 O33 . . . 42.2(9) ?
O22 O34 O23 11_554 . . 91.5(9) ?
O22 O34 O24 11_554 . . 140.3(11) ?
O22 O34 O31 11_554 . . 116.1(14) ?
O22 O34 O31 11_554 . 2_555 113.3(15) ?
O22 O34 O32 11_554 . . 62.1(11) ?
O22 O34 O33 11_554 . . 73.9(9) ?
O23 O34 O24 . . . 51.7(7) ?
O23 O34 O31 . . . 105.5(14) ?
O23 O34 O31 . . 2_555 118.8(15) ?
O23 O34 O32 . . . 80.7(12) ?
O23 O34 O33 . . . 146.9(18) ?
O24 O34 O31 . . . 68.9(10) ?
O24 O34 O31 . . 2_555 99.3(11) ?
O24 O34 O32 . . . 93.7(12) ?
O24 O34 O33 . . . 127.2(14) ?
O31 O34 O31 . . 2_555 110.6(14) ?
O31 O34 O32 . . . 60.9(12) ?
O31 O34 O33 . . . 58.5(10) ?
O31 O34 O32 2_555 . . 160.5(13) ?
O31 O34 O33 2_555 . . 94.4(12) ?
O32 O34 O33 . . . 66.2(11) ?
Ca1 O33 Eu1 10_554 . 10_554 0 ?
Ca1 O33 Ca3 10_554 . . 114.0(10) ?
Ca1 O33 Ca4 10_554 . . 112.8(13) ?
Ca1 O33 V3 10_554 . . 133.3(13) ?
Ca1 O33 O21 10_554 . 11_554 61.9(8) ?
Ca1 O33 O23 10_554 . 10_554 54.5(8) ?
Ca1 O33 O24 10_554 . 11_554 45.1(6) ?
Ca1 O33 O31 10_554 . . 128.1(14) ?
Ca1 O33 O32 10_554 . . 104.8(8) ?
Ca1 O33 O34 10_554 . . 152.2(9) ?
Ca1 O33 O12 10_554 . 3_555 49.0(9) ?
Eu1 O33 Ca3 10_554 . . 114.0(10) ?
Eu1 O33 Ca4 10_554 . . 112.8(13) ?
Eu1 O33 V3 10_554 . . 133.3(13) ?
Eu1 O33 O21 10_554 . 11_554 61.9(8) ?
Eu1 O33 O23 10_554 . 10_554 54.5(8) ?
Eu1 O33 O24 10_554 . 11_554 45.1(6) ?
Eu1 O33 O31 10_554 . . 128.1(14) ?
Eu1 O33 O32 10_554 . . 104.8(8) ?
Eu1 O33 O34 10_554 . . 152.2(9) ?
Eu1 O33 O12 10_554 . 3_555 49.0(9) ?
Ca3 O33 Ca4 . . . 92.0(9) ?
Ca3 O33 V3 . . . 89.5(11) ?
Ca3 O33 O21 . . 11_554 52.2(8) ?
Ca3 O33 O23 . . 10_554 166.2(12) ?
Ca3 O33 O24 . . 11_554 89.3(9) ?
Ca3 O33 O31 . . . 116.1(12) ?
Ca3 O33 O32 . . . 92.8(9) ?
Ca3 O33 O34 . . . 51.6(10) ?
Ca3 O33 O12 . . 3_555 96.5(11) ?
Ca4 O33 V3 . . . 105.6(13) ?
Ca4 O33 O21 . . 11_554 112.6(12) ?
Ca4 O33 O23 . . 10_554 86.6(9) ?
Ca4 O33 O24 . . 11_554 154.9(14) ?
Ca4 O33 O31 . . . 78.1(11) ?
Ca4 O33 O32 . . . 136.1(13) ?
Ca4 O33 O34 . . . 92.7(13) ?
Ca4 O33 O12 . . 3_555 68.3(12) ?
V3 O33 O21 . . 11_554 124.9(11) ?
V3 O33 O23 . . 10_554 104.1(14) ?
V3 O33 O24 . . 11_554 99.4(9) ?
V3 O33 O31 . . . 37.8(8) ?
V3 O33 O32 . . . 30.9(5) ?
V3 O33 O34 . . . 40.0(11) ?
V3 O33 O12 . . 3_555 171.5(12) ?
O21 O33 O23 11_554 . 10_554 116.0(11) ?
O21 O33 O24 11_554 . 11_554 50.7(10) ?
O21 O33 O31 11_554 . . 162.6(12) ?
O21 O33 O32 11_554 . . 104.5(9) ?
O21 O33 O34 11_554 . . 99.1(12) ?
O21 O33 O12 11_554 . 3_555 63.6(8) ?
O23 O33 O24 10_554 . 11_554 86.2(10) ?
O23 O33 O31 10_554 . . 77.1(11) ?
O23 O33 O32 10_554 . . 97.7(11) ?
O23 O33 O34 10_554 . . 142.2(14) ?
O23 O33 O12 10_554 . 3_555 70.2(10) ?
O24 O33 O31 11_554 . . 123.3(13) ?
O24 O33 O32 11_554 . . 68.7(7) ?
O24 O33 O34 11_554 . . 107.4(9) ?
O24 O33 O12 11_554 . 3_555 86.7(9) ?
O31 O33 O32 . . . 60.8(9) ?
O31 O33 O34 . . . 65.9(12) ?
O31 O33 O12 . . 3_555 133.7(10) ?
O32 O33 O34 . . . 58.1(11) ?
O32 O33 O12 . . 3_555 153.7(11) ?
O34 O33 O12 . . 3_555 143.4(16) ?
Ca1 O12 Eu1 12_454 . 12_454 0 ?
Ca1 O12 Ca2 12_454 . 11_444 96.3(9) ?
Ca1 O12 Eu2 12_454 . 11_444 96.3(9) ?
Ca1 O12 Ca3 12_454 . 12_454 82.2(9) ?
Ca1 O12 Ca4 12_454 . . 101.1(9) ?
Ca1 O12 V1 12_454 . . 142.8(13) ?
Ca1 O12 As1 12_454 . . 142.8(13) ?
Ca1 O12 O11 12_454 . . 129.6(11) ?
Ca1 O12 O21 12_454 . 10_454 62.0(8) ?
Ca1 O12 O22 12_454 . 13_444 107.5(11) ?
Ca1 O12 O31 12_454 . 10_454 52.5(9) ?
Ca1 O12 O33 12_454 . 2_555 54.9(9) ?
Ca1 O12 O12 12_454 . 2_555 163.5(11) ?
Ca1 O12 O12 12_454 . 3_555 110.9(11) ?
Eu1 O12 Ca2 12_454 . 11_444 96.3(9) ?
Eu1 O12 Eu2 12_454 . 11_444 96.3(9) ?
Eu1 O12 Ca3 12_454 . 12_454 82.2(9) ?
Eu1 O12 Ca4 12_454 . . 101.1(9) ?
Eu1 O12 V1 12_454 . . 142.8(13) ?
Eu1 O12 As1 12_454 . . 142.8(13) ?
Eu1 O12 O11 12_454 . . 129.6(11) ?
Eu1 O12 O21 12_454 . 10_454 62.0(8) ?
Eu1 O12 O22 12_454 . 13_444 107.5(11) ?
Eu1 O12 O31 12_454 . 10_454 52.5(9) ?
Eu1 O12 O33 12_454 . 2_555 54.9(9) ?
Eu1 O12 O12 12_454 . 2_555 163.5(11) ?
Eu1 O12 O12 12_454 . 3_555 110.9(11) ?
Ca2 O12 Eu2 11_444 . 11_444 0 ?
Ca2 O12 Ca3 11_444 . 12_454 91.3(7) ?
Ca2 O12 Ca4 11_444 . . 118.0(9) ?
Ca2 O12 V1 11_444 . . 116.7(14) ?
Ca2 O12 As1 11_444 . . 116.7(14) ?
Ca2 O12 O11 11_444 . . 98.9(8) ?
Ca2 O12 O21 11_444 . 10_454 43.4(6) ?
Ca2 O12 O22 11_444 . 13_444 46.7(5) ?
Ca2 O12 O31 11_444 . 10_454 66.0(7) ?
Ca2 O12 O33 11_444 . 2_555 102.0(8) ?
Ca2 O12 O12 11_444 . 2_555 94.8(11) ?
Ca2 O12 O12 11_444 . 3_555 152.4(15) ?
Eu2 O12 Ca3 11_444 . 12_454 91.3(7) ?
Eu2 O12 Ca4 11_444 . . 118.0(9) ?
Eu2 O12 V1 11_444 . . 116.7(14) ?
Eu2 O12 As1 11_444 . . 116.7(14) ?
Eu2 O12 O11 11_444 . . 98.9(8) ?
Eu2 O12 O21 11_444 . 10_454 43.4(6) ?
Eu2 O12 O22 11_444 . 13_444 46.7(5) ?
Eu2 O12 O31 11_444 . 10_454 66.0(7) ?
Eu2 O12 O33 11_444 . 2_555 102.0(8) ?
Eu2 O12 O12 11_444 . 2_555 94.8(11) ?
Eu2 O12 O12 11_444 . 3_555 152.4(15) ?
Ca3 O12 Ca4 12_454 . . 149.6(7) ?
Ca3 O12 V1 12_454 . . 80.5(9) ?
Ca3 O12 As1 12_454 . . 80.5(9) ?
Ca3 O12 O11 12_454 . . 49.9(5) ?
Ca3 O12 O21 12_454 . 10_454 110.4(10) ?
Ca3 O12 O22 12_454 . 13_444 50.4(6) ?
Ca3 O12 O31 12_454 . 10_454 44.9(7) ?
Ca3 O12 O33 12_454 . 2_555 135.8(14) ?
Ca3 O12 O12 12_454 . 2_555 109.8(10) ?
Ca3 O12 O12 12_454 . 3_555 87.6(7) ?
Ca4 O12 V1 . . . 79.1(10) ?
Ca4 O12 As1 . . . 79.1(10) ?
Ca4 O12 O11 . . . 113.0(10) ?
Ca4 O12 O21 . . 10_454 97.4(9) ?
Ca4 O12 O22 . . 13_444 148.5(13) ?
Ca4 O12 O31 . . 10_454 152.9(13) ?
Ca4 O12 O33 . . 2_555 49.9(8) ?
Ca4 O12 O12 . . 2_555 62.8(8) ?
Ca4 O12 O12 . . 3_555 62.8(7) ?
V1 O12 As1 . . . 0 ?
V1 O12 O11 . . . 33.9(6) ?
V1 O12 O21 . . 10_454 155.2(16) ?
V1 O12 O22 . . 13_444 85.8(11) ?
V1 O12 O31 . . 10_454 124.7(12) ?
V1 O12 O33 . . 2_555 126.8(12) ?
V1 O12 O12 . . 2_555 36.0(9) ?
V1 O12 O12 . . 3_555 36.0(6) ?
As1 O12 O11 . . . 33.9(6) ?
As1 O12 O21 . . 10_454 155.2(16) ?
As1 O12 O22 . . 13_444 85.8(11) ?
As1 O12 O31 . . 10_454 124.7(12) ?
As1 O12 O33 . . 2_555 126.8(12) ?
As1 O12 O12 . . 2_555 36.0(9) ?
As1 O12 O12 . . 3_555 36.0(6) ?
O11 O12 O21 . . 10_454 141.0(9) ?
O11 O12 O22 . . 13_444 56.4(6) ?
O11 O12 O31 . . 10_454 91.6(9) ?
O11 O12 O33 . . 2_555 158.0(8) ?
O11 O12 O12 . . 2_555 60.1(8) ?
O11 O12 O12 . . 3_555 60.1(7) ?
O21 O12 O22 10_454 . 13_444 84.9(7) ?
O21 O12 O31 10_454 . 10_454 66.6(9) ?
O21 O12 O33 10_454 . 2_555 60.9(8) ?
O21 O12 O12 10_454 . 2_555 120.8(11) ?
O21 O12 O12 10_454 . 3_555 158.3(11) ?
O22 O12 O31 13_444 . 10_454 55.4(9) ?
O22 O12 O33 13_444 . 2_555 145.6(9) ?
O22 O12 O12 13_444 . 2_555 89.0(11) ?
O22 O12 O12 13_444 . 3_555 116.5(10) ?
O31 O12 O33 10_454 . 2_555 103.3(13) ?
O31 O12 O12 10_454 . 2_555 143.9(12) ?
O31 O12 O12 10_454 . 3_555 127.4(11) ?
O33 O12 O12 2_555 . 2_555 110.7(12) ?
O33 O12 O12 2_555 . 3_555 97.8(9) ?
O12 O12 O12 2_555 . 3_555 60.0(9) ?

loop_
_geom_bond_atom_site_label_1
_geom_bond_atom_site_label_2
_geom_bond_site_symmetry_1
_geom_bond_site_symmetry_2
_geom_bond_distance
_geom_bond_publ_flag
Ca1 Eu1 . . 0 ?
Ca1 V2 . 2_555 3.285(12) ?
Ca1 O21 . 2_555 2.91(4) ?
Ca1 O23 . . 2.57(3) ?
Ca1 O24 . . 2.74(3) ?
Ca1 O24 . 2_555 2.30(2) ?
Ca1 O31 . 2_555 2.52(3) ?
Ca1 O34 . . 2.37(3) ?
Ca1 O33 . 16_555 2.46(3) ?
Ca1 O12 . 18_555 2.27(4) ?
Eu1 V2 . 2_555 3.285(12) ?
Eu1 O21 . 2_555 2.91(4) ?
Eu1 O23 . . 2.57(3) ?
Eu1 O24 . . 2.74(3) ?
Eu1 O24 . 2_555 2.30(2) ?
Eu1 O31 . 2_555 2.52(3) ?
Eu1 O34 . . 2.37(3) ?
Eu1 O33 . 16_555 2.46(3) ?
Eu1 O12 . 18_555 2.27(4) ?
Ca2 Eu2 . . 0 ?
Ca2 V3 . . 3.214(11) ?
Ca2 O21 . 3_665 2.21(3) ?
Ca2 O22 . 11_554 2.35(3) ?
Ca2 O23 . . 2.36(3) ?
Ca2 O31 . 3_665 3.17(3) ?
Ca2 O32 . . 2.34(3) ?
Ca2 O32 . 3_665 2.70(3) ?
Ca2 O34 . . 2.87(3) ?
Ca2 O12 . 17_555 2.61(4) ?
Eu2 V3 . . 3.214(11) ?
Eu2 O21 . 3_665 2.21(3) ?
Eu2 O22 . 11_554 2.35(3) ?
Eu2 O23 . . 2.36(3) ?
Eu2 O31 . 3_665 3.17(3) ?
Eu2 O32 . . 2.34(3) ?
Eu2 O32 . 3_665 2.70(3) ?
Eu2 O34 . . 2.87(3) ?
Eu2 O12 . 17_555 2.61(4) ?
Ca3 V2 . 11_554 3.209(15) ?
Ca3 V2 . 12_454 3.111(17) ?
Ca3 O11 . 16_555 2.550(7) ?
Ca3 O21 . 11_554 2.62(3) ?
Ca3 O22 . 11_554 2.66(3) ?
Ca3 O22 . 12_454 2.70(4) ?
Ca3 O23 . 12_454 2.74(3) ?
Ca3 O31 . 2_555 2.41(3) ?
Ca3 O34 . . 2.36(3) ?
Ca3 O33 . . 2.84(3) ?
Ca3 O12 . 18_555 3.17(3) ?
Ca4 V1 . . 3.24(4) ?
Ca4 As1 . . 3.24(4) ?
Ca4 O31 . . 3.26(4) ?
Ca4 O31 . 2_555 3.26(5) ?
Ca4 O31 . 3_555 3.26(4) ?
Ca4 O33 . . 2.538(17) ?
Ca4 O33 . 2_555 2.54(3) ?
Ca4 O33 . 3_555 2.54(2) ?
Ca4 O12 . . 3.08(4) ?
Ca4 O12 . 2_555 3.08(4) ?
Ca4 O12 . 3_555 3.08(4) ?
Ca5 O24 . 10_554 2.37(2) ?
Ca5 O24 . 11_554 2.37(4) ?
Ca5 O24 . 12_554 2.37(2) ?
Ca5 O32 . . 2.247(19) ?
Ca5 O32 . 2_655 2.25(3) ?
Ca5 O32 . 3_665 2.247(18) ?
V1 As1 . . 0 ?
V1 O11 . . 1.692(18) ?
V1 O12 . . 1.74(3) ?
V1 O12 . 2_555 1.74(4) ?
V1 O12 . 3_555 1.74(2) ?
As1 O11 . . 1.692(18) ?
As1 O12 . . 1.74(3) ?
As1 O12 . 2_555 1.74(4) ?
As1 O12 . 3_555 1.74(2) ?
V2 O21 . . 1.72(3) ?
V2 O22 . . 1.73(2) ?
V2 O23 . . 1.75(3) ?
V2 O24 . . 1.734(19) ?
V3 O31 . . 1.65(3) ?
V3 O32 . . 1.604(13) ?
V3 O34 . . 1.65(4) ?
V3 O33 . . 1.73(3) ?
O11 O22 . 13_444 2.86(2) ?
O11 O22 . 14_544 2.86(4) ?
O11 O22 . 15_554 2.857(19) ?
O11 O12 . . 2.83(3) ?
O11 O12 . 2_555 2.83(3) ?
O11 O12 . 3_555 2.83(3) ?
O21 O22 . . 2.85(4) ?
O21 O23 . . 2.98(5) ?
O21 O23 . 2_655 2.92(5) ?
O21 O24 . . 2.71(4) ?
O21 O32 . . 3.15(3) ?
O21 O33 . 17_545 3.10(3) ?
O21 O12 . 16_545 3.18(3) ?
O22 O23 . . 2.93(4) ?
O22 O24 . . 2.78(3) ?
O22 O31 . 16_555 2.94(5) ?
O22 O32 . 16_555 3.27(4) ?
O22 O32 . 17_545 3.01(3) ?
O22 O34 . 17_545 3.15(4) ?
O22 O12 . 7_555 3.18(3) ?
O23 O24 . . 2.71(3) ?
O23 O34 . . 2.85(4) ?
O23 O33 . 16_555 3.03(4) ?
O24 O24 . 2_555 2.86(4) ?
O24 O24 . 3_555 2.86(3) ?
O24 O34 . . 3.30(4) ?
O24 O33 . 17_545 3.23(5) ?
O31 O32 . . 2.76(3) ?
O31 O34 . . 2.82(5) ?
O31 O34 . 3_555 2.55(4) ?
O31 O33 . . 2.63(4) ?
O31 O12 . 16_545 3.14(5) ?
O32 O32 . 2_655 3.02(4) ?
O32 O32 . 3_665 3.02(2) ?
O32 O34 . . 2.62(4) ?
O32 O33 . . 2.82(3) ?
O34 O33 . . 2.55(4) ?
O33 O12 . 3_555 2.92(4) ?
O12 O12 . 2_555 2.82(6) ?
O12 O12 . 3_555 2.82(4) ?

loop_
_geom_hbond_atom_site_label_D
_geom_hbond_atom_site_label_H
_geom_hbond_atom_site_label_A
_geom_hbond_site_symmetry_D
_geom_hbond_site_symmetry_H
_geom_hbond_site_symmetry_A
_geom_hbond_distance_DH
_geom_hbond_distance_HA
_geom_hbond_distance_DA
_geom_hbond_angle_DHA
_geom_hbond_publ_flag
? ? ? ? ? ? ? ? ? ? ?

loop_
_geom_torsion_atom_site_label_1
_geom_torsion_atom_site_label_2
_geom_torsion_atom_site_label_3
_geom_torsion_atom_site_label_4
_geom_torsion_site_symmetry_1
_geom_torsion_site_symmetry_2
_geom_torsion_site_symmetry_3
_geom_torsion_site_symmetry_4
_geom_torsion
_geom_torsion_publ_flag
? ? ? ? ? ? ? ? ? ?

loop_
_restr_angle_atom_site_label_1
_restr_angle_site_symmetry_1
_restr_angle_atom_site_label_2
_restr_angle_site_symmetry_2
_restr_angle_atom_site_label_3
_restr_angle_site_symmetry_3
_restr_angle_target
_restr_angle_target_weight_param
? ? ? ? ? ? ? ?

loop_
_restr_distance_atom_site_label_1
_restr_distance_site_symmetry_1
_restr_distance_atom_site_label_2
_restr_distance_site_symmetry_2
_restr_distance_target
_restr_distance_target_weight_param
V3 . O32 . 1.7 0.007
V1 . O11 . 1.7 0.007
V1 . O12 . 1.7 0.007
Ca5 . O32 . 2.3 0.01

loop_
_restr_equal_angle_atom_site_label_1
_restr_equal_angle_site_symmetry_1
_restr_equal_angle_atom_site_label_2
_restr_equal_angle_site_symmetry_2
_restr_equal_angle_atom_site_label_3
_restr_equal_angle_site_symmetry_3
_restr_equal_angle_class_class_id
_restr_equal_angle_class_target_weight_param
? ? ? ? ? ? ? ?

loop_
_restr_equal_distance_atom_site_label_1
_restr_equal_distance_site_symmetry_1
_restr_equal_distance_atom_site_label_2
_restr_equal_distance_site_symmetry_2
_restr_equal_distance_class_class_id
_restr_equal_distance_class_target_weight_param
? ? ? ? ? ?

loop_
_restr_equal_torsion_atom_site_label_1
_restr_equal_torsion_site_symmetry_1
_restr_equal_torsion_atom_site_label_2
_restr_equal_torsion_site_symmetry_2
_restr_equal_torsion_atom_site_label_3
_restr_equal_torsion_site_symmetry_3
_restr_equal_torsion_atom_site_label_4
_restr_equal_torsion_site_symmetry_4
_restr_equal_torsion_class_class_id
_restr_equal_torsion_class_target_weight_param
? ? ? ? ? ? ? ? ? ?

loop_
_restr_torsion_atom_site_label_1
_restr_torsion_site_symmetry_1
_restr_torsion_atom_site_label_2
_restr_torsion_site_symmetry_2
_restr_torsion_atom_site_label_3
_restr_torsion_site_symmetry_3
_restr_torsion_atom_site_label_4
_restr_torsion_site_symmetry_4
_restr_torsion_angle_target
_restr_torsion_weight_param
? ? ? ? ? ? ? ? ? ?

loop_
_jana_atom_site_adp_c_label
_jana_atom_site_adp_c_type_symbol
_jana_atom_site_adp_c_111
_jana_atom_site_adp_c_112
_jana_atom_site_adp_c_113
_jana_atom_site_adp_c_122
_jana_atom_site_adp_c_123
_jana_atom_site_adp_c_133
_jana_atom_site_adp_c_222
_jana_atom_site_adp_c_223
_jana_atom_site_adp_c_233
_jana_atom_site_adp_c_333
? ? ? ? ? ? ? ? ? ? ? ?

loop_
_jana_atom_site_adp_d_label
_jana_atom_site_adp_d_type_symbol
_jana_atom_site_adp_d_1111
_jana_atom_site_adp_d_1112
_jana_atom_site_adp_d_1113
_jana_atom_site_adp_d_1122
_jana_atom_site_adp_d_1123
_jana_atom_site_adp_d_1133
_jana_atom_site_adp_d_1222
_jana_atom_site_adp_d_1223
_jana_atom_site_adp_d_1233
_jana_atom_site_adp_d_1333
_jana_atom_site_adp_d_2222
_jana_atom_site_adp_d_2223
_jana_atom_site_adp_d_2233
_jana_atom_site_adp_d_2333
_jana_atom_site_adp_d_3333
? ? ? ? ? ? ? ? ? ? ? ? ? ? ? ? ?

loop_
_jana_atom_site_adp_e_label
_jana_atom_site_adp_e_type_symbol
_jana_atom_site_adp_e_11111
_jana_atom_site_adp_e_11112
_jana_atom_site_adp_e_11113
_jana_atom_site_adp_e_11122
_jana_atom_site_adp_e_11123
_jana_atom_site_adp_e_11133
_jana_atom_site_adp_e_11222
_jana_atom_site_adp_e_11223
_jana_atom_site_adp_e_11233
_jana_atom_site_adp_e_11333
_jana_atom_site_adp_e_12222
_jana_atom_site_adp_e_12223
_jana_atom_site_adp_e_12233
_jana_atom_site_adp_e_12333
_jana_atom_site_adp_e_13333
_jana_atom_site_adp_e_22222
_jana_atom_site_adp_e_22223
_jana_atom_site_adp_e_22233
_jana_atom_site_adp_e_22333
_jana_atom_site_adp_e_23333
_jana_atom_site_adp_e_33333
? ? ? ? ? ? ? ? ? ? ? ? ? ? ? ? ? ? ? ? ? ? ?

loop_
_jana_atom_site_adp_f_label
_jana_atom_site_adp_f_type_symbol
_jana_atom_site_adp_f_111111
_jana_atom_site_adp_f_111112
_jana_atom_site_adp_f_111113
_jana_atom_site_adp_f_111122
_jana_atom_site_adp_f_111123
_jana_atom_site_adp_f_111133
_jana_atom_site_adp_f_111222
_jana_atom_site_adp_f_111223
_jana_atom_site_adp_f_111233
_jana_atom_site_adp_f_111333
_jana_atom_site_adp_f_112222
_jana_atom_site_adp_f_112223
_jana_atom_site_adp_f_112233
_jana_atom_site_adp_f_112333
_jana_atom_site_adp_f_113333
_jana_atom_site_adp_f_122222
_jana_atom_site_adp_f_122223
_jana_atom_site_adp_f_122233
_jana_atom_site_adp_f_122333
_jana_atom_site_adp_f_123333
_jana_atom_site_adp_f_133333
_jana_atom_site_adp_f_222222
_jana_atom_site_adp_f_222223
_jana_atom_site_adp_f_222233
_jana_atom_site_adp_f_222333
_jana_atom_site_adp_f_223333
_jana_atom_site_adp_f_233333
_jana_atom_site_adp_f_333333
? ? ? ? ? ? ? ? ? ? ? ? ? ? ? ? ? ? ? ? ? ? ? ? ? ? ? ? ? ?
